data_4338897
loop_
_publ_author_name
'Piglosiewicz, Ingmar M.'
'Beckhaus, R\"udiger'
'Wittstock, Gunther'
'Saak, Wolfgang'
'Haase, Detlef'

_publ_section_title
;
 Selective oxidation and reduction of trinuclear titanium(II)
 hexaazatrinaphthylene complexes-synthesis, structure, and electrochemical
 investigations.
;
_journal_issue 18
_journal_name_full 'Inorganic chemistry'
_journal_page_first 7610
_journal_page_last 7620
_journal_paper_doi 10.1021/ic701009u
_journal_volume 46
_journal_year 2007
_chemical_formula_sum 'C28 H22 I3 N2 Ti'
_chemical_formula_weight 815.08
_chemical_name_systematic
; 
 ? 
;
_space_group_IT_number 60
_symmetry_cell_setting orthorhombic
_symmetry_space_group_name_Hall '-P 2n 2ab'
_symmetry_space_group_name_H-M 'P b c n'
_atom_sites_solution_hydrogens geom
_atom_sites_solution_primary direct
_atom_sites_solution_secondary difmap
_audit_creation_method SHELXL-97
_cell_angle_alpha 90.00
_cell_angle_beta 90.00
_cell_angle_gamma 90.00
_cell_formula_units_Z 4
_cell_length_a 8.1348(2)
_cell_length_b 16.9495(5)
_cell_length_c 19.2166(9)
_cell_measurement_temperature 153(2)
_cell_volume 2649.60(16)
_computing_cell_refinement 'IPDS (Stoe, 1999)'
_computing_data_collection 'IPDS (Stoe, 1999)'
_computing_data_reduction 'XRED (Stoe, 1997)'
_computing_molecular_graphics 'Ortep-3 fpor Windows (farrugia, 1997)'
_computing_publication_material 'SHELX-97 (Sheldrick, 1997)'
_computing_structure_refinement 'SHELXL-97 (Sheldrick, 1997)'
_computing_structure_solution 'SHELXS-97 (Sheldrick, 1990)'
_diffrn_ambient_temperature 153(2)
_diffrn_measured_fraction_theta_full 0.992
_diffrn_measured_fraction_theta_max 0.992
_diffrn_measurement_device_type 'Stoe IPDS'
_diffrn_radiation_monochromator graphite
_diffrn_radiation_source 'fine-focus sealed tube'
_diffrn_radiation_type MoK\a
_diffrn_radiation_wavelength 0.71073
_diffrn_reflns_av_R_equivalents 0.0462
_diffrn_reflns_av_sigmaI/netI 0.0253
_diffrn_reflns_limit_h_max 9
_diffrn_reflns_limit_h_min -9
_diffrn_reflns_limit_k_max 20
_diffrn_reflns_limit_k_min -20
_diffrn_reflns_limit_l_max 23
_diffrn_reflns_limit_l_min -23
_diffrn_reflns_number 23745
_diffrn_reflns_theta_full 26.09
_diffrn_reflns_theta_max 26.09
_diffrn_reflns_theta_min 2.12
_exptl_absorpt_coefficient_mu 3.838
_exptl_absorpt_correction_T_max 0.6559
_exptl_absorpt_correction_T_min 0.5140
_exptl_absorpt_correction_type numerical
_exptl_absorpt_process_details 'XRED (Stoe, 1997)'
_exptl_crystal_colour brown
_exptl_crystal_density_diffrn 2.043
_exptl_crystal_density_method 'not measured'
_exptl_crystal_description block
_exptl_crystal_F_000 1540
_exptl_crystal_size_max 0.20
_exptl_crystal_size_mid 0.16
_exptl_crystal_size_min 0.12
_refine_diff_density_max 0.308
_refine_diff_density_min -0.623
_refine_diff_density_rms 0.075
_refine_ls_extinction_method none
_refine_ls_goodness_of_fit_ref 0.897
_refine_ls_hydrogen_treatment constr
_refine_ls_matrix_type full
_refine_ls_number_parameters 156
_refine_ls_number_reflns 2610
_refine_ls_number_restraints 0
_refine_ls_restrained_S_all 0.897
_refine_ls_R_factor_all 0.0298
_refine_ls_R_factor_gt 0.0179
_refine_ls_shift/su_max 0.003
_refine_ls_shift/su_mean 0.000
_refine_ls_structure_factor_coef Fsqd
_refine_ls_weighting_details 'calc w=1/[\s^2^(Fo^2^)+(0.0237P)^2^+0.0000P] where P=(Fo^2^+2Fc^2^)/3'
_refine_ls_weighting_scheme calc
_refine_ls_wR_factor_gt 0.0373
_refine_ls_wR_factor_ref 0.0391
_reflns_number_gt 1995
_reflns_number_total 2610
_reflns_threshold_expression >2sigma(I)
_cod_data_source_file ic701009u-file011.cif
_cod_data_source_block IP324C
_cod_original_sg_symbol_H-M Pbcn
_cod_database_code 4338897

loop_
_symmetry_equiv_pos_as_xyz
'x, y, z'
'-x+1/2, -y+1/2, z+1/2'
'x+1/2, -y+1/2, -z'
'-x, y, -z+1/2'
'-x, -y, -z'
'x-1/2, y-1/2, -z-1/2'
'-x-1/2, y-1/2, z'
'x, -y, z-1/2'

loop_
_atom_site_label
_atom_site_type_symbol
_atom_site_fract_x
_atom_site_fract_y
_atom_site_fract_z
_atom_site_U_iso_or_equiv
_atom_site_adp_type
_atom_site_occupancy
_atom_site_symmetry_multiplicity
_atom_site_calc_flag
_atom_site_refinement_flags
Ti1 Ti 0.5000 0.28363(3) 0.2500 0.01440(12) Uani 1 2 d S
N1 N 0.4904(3) 0.17796(10) 0.17902(10) 0.0169(4) Uani 1 1 d .
C1 C 0.5012(3) 0.17820(13) 0.10702(13) 0.0207(5) Uani 1 1 d .
C2 C 0.4551(3) 0.24650(14) 0.06909(13) 0.0250(6) Uani 1 1 d .
H2 H 0.4183 0.2922 0.0932 0.030 Uiso 1 1 calc R
C3 C 0.4636(3) 0.24695(17) -0.00226(15) 0.0330(7) Uani 1 1 d .
H3 H 0.4294 0.2925 -0.0271 0.040 Uiso 1 1 calc R
C4 C 0.5224(4) 0.18065(17) -0.03933(14) 0.0329(7) Uani 1 1 d .
H4 H 0.5288 0.1821 -0.0887 0.039 Uiso 1 1 calc R
C5 C 0.5698(4) 0.11471(16) -0.00412(14) 0.0302(6) Uani 1 1 d .
H5 H 0.6126 0.0709 -0.0291 0.036 Uiso 1 1 calc R
C6 C 0.5558(3) 0.11053(14) 0.06958(14) 0.0235(5) Uani 1 1 d .
C7 C 0.5913(3) 0.04120(14) 0.10781(15) 0.0277(6) Uani 1 1 d .
H7 H 0.6371 -0.0035 0.0851 0.033 Uiso 1 1 calc R
C8 C 0.5594(3) 0.03890(13) 0.17738(14) 0.0256(6) Uani 1 1 d .
H8 H 0.5694 -0.0091 0.2025 0.031 Uiso 1 1 calc R
C9 C 0.5113(3) 0.10903(12) 0.21168(12) 0.0182(5) Uani 1 1 d .
C10 C 0.7791(3) 0.26928(14) 0.21130(15) 0.0266(6) Uani 1 1 d .
H10 H 0.8141 0.2219 0.1894 0.032 Uiso 1 1 calc R
C11 C 0.7863(3) 0.28551(14) 0.28281(15) 0.0248(6) Uani 1 1 d .
H11 H 0.8280 0.2512 0.3177 0.030 Uiso 1 1 calc R
C12 C 0.7207(3) 0.36180(13) 0.29396(14) 0.0236(6) Uani 1 1 d .
H12 H 0.7094 0.3876 0.3376 0.028 Uiso 1 1 calc R
C13 C 0.6750(3) 0.39263(14) 0.22852(14) 0.0258(6) Uani 1 1 d .
H13 H 0.6282 0.4432 0.2205 0.031 Uiso 1 1 calc R
C14 C 0.7103(3) 0.33592(14) 0.17720(15) 0.0288(6) Uani 1 1 d .
H14 H 0.6915 0.3412 0.1286 0.035 Uiso 1 1 calc R
I1 I 0.5000 0.5000 0.5000 0.02986(7) Uani 1 2 d S
I2 I 0.57209(2) 0.573881(9) 0.364777(10) 0.03468(6) Uani 1 1 d .

loop_
_atom_site_aniso_label
_atom_site_aniso_U_11
_atom_site_aniso_U_22
_atom_site_aniso_U_33
_atom_site_aniso_U_23
_atom_site_aniso_U_13
_atom_site_aniso_U_12
Ti1 0.0122(3) 0.0106(2) 0.0204(3) 0.000 0.0013(3) 0.000
N1 0.0142(11) 0.0157(8) 0.0206(10) -0.0011(7) 0.0003(9) -0.0005(8)
C1 0.0143(13) 0.0253(11) 0.0226(12) -0.0037(9) -0.0006(11) -0.0023(10)
C2 0.0263(17) 0.0255(11) 0.0232(13) 0.0005(10) 0.0013(11) 0.0011(10)
C3 0.0288(19) 0.0432(14) 0.0269(14) 0.0052(12) 0.0018(12) -0.0019(11)
C4 0.0241(19) 0.0541(16) 0.0205(14) -0.0041(12) 0.0026(11) -0.0058(12)
C5 0.0201(14) 0.0411(14) 0.0294(14) -0.0132(11) 0.0014(13) -0.0024(11)
C6 0.0135(14) 0.0288(12) 0.0283(14) -0.0104(10) 0.0007(11) -0.0020(10)
C7 0.0211(17) 0.0236(12) 0.0384(15) -0.0105(11) -0.0013(12) 0.0033(10)
C8 0.0265(15) 0.0171(11) 0.0331(15) -0.0037(10) -0.0035(12) 0.0044(10)
C9 0.0127(12) 0.0163(9) 0.0256(13) -0.0025(9) -0.0030(11) -0.0002(9)
C10 0.0138(15) 0.0255(12) 0.0404(17) -0.0076(11) 0.0064(12) -0.0031(10)
C11 0.0112(14) 0.0228(12) 0.0406(16) 0.0045(11) -0.0042(11) -0.0029(10)
C12 0.0169(14) 0.0206(11) 0.0334(15) -0.0048(10) 0.0003(11) -0.0052(10)
C13 0.0178(14) 0.0177(10) 0.0418(16) 0.0067(10) -0.0003(12) -0.0062(9)
C14 0.0200(16) 0.0366(14) 0.0299(15) 0.0059(11) 0.0044(12) -0.0123(11)
I1 0.02257(13) 0.02088(10) 0.04614(14) -0.00312(10) -0.00446(11) 0.00236(10)
I2 0.03610(12) 0.02278(8) 0.04514(11) -0.00458(8) 0.00412(9) -0.00308(7)

loop_
_atom_type_symbol
_atom_type_description
_atom_type_scat_dispersion_real
_atom_type_scat_dispersion_imag
_atom_type_scat_source
C C 0.0033 0.0016 'International Tables Vol C Tables 4.2.6.8 and 6.1.1.4'
H H 0.0000 0.0000 'International Tables Vol C Tables 4.2.6.8 and 6.1.1.4'
N N 0.0061 0.0033 'International Tables Vol C Tables 4.2.6.8 and 6.1.1.4'
I I -0.4742 1.8119 'International Tables Vol C Tables 4.2.6.8 and 6.1.1.4'
Ti Ti 0.2776 0.4457 'International Tables Vol C Tables 4.2.6.8 and 6.1.1.4'

loop_
_geom_angle_atom_site_label_1
_geom_angle_atom_site_label_2
_geom_angle_atom_site_label_3
_geom_angle
_geom_angle_site_symmetry_1
_geom_angle_site_symmetry_3
N1 Ti1 N1 74.68(10) 4_655 .
N1 Ti1 C13 134.82(8) 4_655 .
N1 Ti1 C13 122.38(8) . .
N1 Ti1 C13 122.38(8) 4_655 4_655
N1 Ti1 C13 134.82(8) . 4_655
C13 Ti1 C13 77.46(13) . 4_655
N1 Ti1 C14 88.00(8) 4_655 4_655
N1 Ti1 C14 128.82(9) . 4_655
C13 Ti1 C14 104.11(9) . 4_655
C13 Ti1 C14 34.46(9) 4_655 4_655
N1 Ti1 C14 128.82(9) 4_655 .
N1 Ti1 C14 88.00(8) . .
C13 Ti1 C14 34.46(9) . .
C13 Ti1 C14 104.11(9) 4_655 .
C14 Ti1 C14 136.29(13) 4_655 .
N1 Ti1 C12 101.60(8) 4_655 .
N1 Ti1 C12 133.01(8) . .
C13 Ti1 C12 34.55(9) . .
C13 Ti1 C12 87.55(9) 4_655 .
C14 Ti1 C12 97.22(9) 4_655 .
C14 Ti1 C12 57.37(10) . .
N1 Ti1 C12 133.01(8) 4_655 4_655
N1 Ti1 C12 101.60(8) . 4_655
C13 Ti1 C12 87.55(9) . 4_655
C13 Ti1 C12 34.55(9) 4_655 4_655
C14 Ti1 C12 57.37(10) 4_655 4_655
C14 Ti1 C12 97.22(9) . 4_655
C12 Ti1 C12 112.53(12) . 4_655
N1 Ti1 C10 76.39(8) 4_655 4_655
N1 Ti1 C10 94.26(8) . 4_655
C13 Ti1 C10 134.52(9) . 4_655
C13 Ti1 C10 57.11(9) 4_655 4_655
C14 Ti1 C10 34.56(9) 4_655 4_655
C14 Ti1 C10 154.02(9) . 4_655
C12 Ti1 C10 131.14(9) . 4_655
C12 Ti1 C10 56.95(9) 4_655 4_655
N1 Ti1 C10 94.26(8) 4_655 .
N1 Ti1 C10 76.39(8) . .
C13 Ti1 C10 57.11(9) . .
C13 Ti1 C10 134.52(9) 4_655 .
C14 Ti1 C10 154.02(9) 4_655 .
C14 Ti1 C10 34.56(9) . .
C12 Ti1 C10 56.95(9) . .
C12 Ti1 C10 131.14(9) 4_655 .
C10 Ti1 C10 168.37(12) 4_655 .
N1 Ti1 C11 79.56(8) 4_655 .
N1 Ti1 C11 101.67(8) . .
C13 Ti1 C11 56.99(9) . .
C13 Ti1 C11 121.61(9) 4_655 .
C14 Ti1 C11 122.34(9) 4_655 .
C14 Ti1 C11 56.99(9) . .
C12 Ti1 C11 34.30(8) . .
C12 Ti1 C11 144.24(9) 4_655 .
C10 Ti1 C11 146.40(9) 4_655 .
C10 Ti1 C11 33.88(9) . .
N1 Ti1 C11 101.67(8) 4_655 4_655
N1 Ti1 C11 79.56(8) . 4_655
C13 Ti1 C11 121.61(9) . 4_655
C13 Ti1 C11 56.99(9) 4_655 4_655
C14 Ti1 C11 56.99(9) 4_655 4_655
C14 Ti1 C11 122.34(9) . 4_655
C12 Ti1 C11 144.24(9) . 4_655
C12 Ti1 C11 34.30(8) 4_655 4_655
C10 Ti1 C11 33.88(9) 4_655 4_655
C10 Ti1 C11 146.40(9) . 4_655
C11 Ti1 C11 178.49(11) . 4_655
C9 N1 C1 117.57(19) . .
C9 N1 Ti1 113.96(15) . .
C1 N1 Ti1 126.86(14) . .
N1 C1 C2 119.9(2) . .
N1 C1 C6 121.4(2) . .
C2 C1 C6 118.7(2) . .
C3 C2 C1 120.3(2) . .
C2 C3 C4 121.0(3) . .
C5 C4 C3 119.8(3) . .
C4 C5 C6 120.9(2) . .
C7 C6 C5 122.8(2) . .
C7 C6 C1 118.0(2) . .
C5 C6 C1 119.2(2) . .
C8 C7 C6 119.6(2) . .
C7 C8 C9 119.1(2) . .
N1 C9 C8 123.4(2) . .
N1 C9 C9 116.74(14) . 4_655
C8 C9 C9 119.79(16) . 4_655
C11 C10 C14 108.2(2) . .
C11 C10 Ti1 73.52(16) . .
C14 C10 Ti1 71.93(15) . .
C10 C11 C12 108.2(2) . .
C10 C11 Ti1 72.60(16) . .
C12 C11 Ti1 71.79(14) . .
C13 C12 C11 107.6(2) . .
C13 C12 Ti1 72.06(14) . .
C11 C12 Ti1 73.91(14) . .
C14 C13 C12 108.5(2) . .
C14 C13 Ti1 73.25(14) . .
C12 C13 Ti1 73.40(13) . .
C13 C14 C10 107.5(2) . .
C13 C14 Ti1 72.29(15) . .
C10 C14 Ti1 73.51(15) . .
I2 I1 I2 180.0 5_666 .

loop_
_geom_bond_atom_site_label_1
_geom_bond_atom_site_label_2
_geom_bond_distance
_geom_bond_site_symmetry_2
Ti1 N1 2.2527(18) 4_655
Ti1 N1 2.2527(18) .
Ti1 C13 2.368(2) .
Ti1 C13 2.368(2) 4_655
Ti1 C14 2.381(3) 4_655
Ti1 C14 2.381(3) .
Ti1 C12 2.386(2) .
Ti1 C12 2.386(2) 4_655
Ti1 C10 2.401(3) 4_655
Ti1 C10 2.401(3) .
Ti1 C11 2.413(3) .
Ti1 C11 2.413(3) 4_655
N1 C9 1.337(3) .
N1 C1 1.386(3) .
C1 C2 1.418(3) .
C1 C6 1.425(3) .
C2 C3 1.373(4) .
C3 C4 1.414(4) .
C4 C5 1.362(4) .
C5 C6 1.422(4) .
C6 C7 1.416(4) .
C7 C8 1.362(4) .
C8 C9 1.414(3) .
C9 C9 1.484(5) 4_655
C10 C11 1.403(4) .
C10 C14 1.421(4) .
C11 C12 1.415(3) .
C12 C13 1.412(4) .
C13 C14 1.407(4) .
I1 I2 2.9435(2) 5_666
I1 I2 2.9435(2) .

loop_
_geom_torsion_atom_site_label_1
_geom_torsion_atom_site_label_2
_geom_torsion_atom_site_label_3
_geom_torsion_atom_site_label_4
_geom_torsion
_geom_torsion_site_symmetry_1
_geom_torsion_site_symmetry_4
N1 Ti1 N1 C9 -6.30(13) 4_655 .
C13 Ti1 N1 C9 127.46(18) . .
C13 Ti1 N1 C9 -127.00(19) 4_655 .
C14 Ti1 N1 C9 -80.8(2) 4_655 .
C14 Ti1 N1 C9 124.99(19) . .
C12 Ti1 N1 C9 85.4(2) . .
C12 Ti1 N1 C9 -138.04(18) 4_655 .
C10 Ti1 N1 C9 -80.93(19) 4_655 .
C10 Ti1 N1 C9 92.07(19) . .
C11 Ti1 N1 C9 69.32(19) . .
C11 Ti1 N1 C9 -111.59(19) 4_655 .
N1 Ti1 N1 C1 -171.4(3) 4_655 .
C13 Ti1 N1 C1 -37.6(3) . .
C13 Ti1 N1 C1 67.9(3) 4_655 .
C14 Ti1 N1 C1 114.1(2) 4_655 .
C14 Ti1 N1 C1 -40.1(2) . .
C12 Ti1 N1 C1 -79.7(2) . .
C12 Ti1 N1 C1 56.9(2) 4_655 .
C10 Ti1 N1 C1 114.0(2) 4_655 .
C10 Ti1 N1 C1 -73.0(2) . .
C11 Ti1 N1 C1 -95.7(2) . .
C11 Ti1 N1 C1 83.4(2) 4_655 .
C9 N1 C1 C2 170.2(2) . .
Ti1 N1 C1 C2 -25.2(4) . .
C9 N1 C1 C6 -8.9(4) . .
Ti1 N1 C1 C6 155.66(19) . .
N1 C1 C2 C3 -179.2(3) . .
C6 C1 C2 C3 -0.1(4) . .
C1 C2 C3 C4 -1.8(4) . .
C2 C3 C4 C5 0.8(4) . .
C3 C4 C5 C6 2.1(4) . .
C4 C5 C6 C7 174.9(3) . .
C4 C5 C6 C1 -3.9(4) . .
N1 C1 C6 C7 3.1(4) . .
C2 C1 C6 C7 -176.0(2) . .
N1 C1 C6 C5 -178.0(2) . .
C2 C1 C6 C5 2.9(4) . .
C5 C6 C7 C8 -173.3(3) . .
C1 C6 C7 C8 5.5(4) . .
C6 C7 C8 C9 -8.0(4) . .
C1 N1 C9 C8 6.5(4) . .
Ti1 N1 C9 C8 -160.1(2) . .
C1 N1 C9 C9 -176.2(3) . 4_655
Ti1 N1 C9 C9 17.3(4) . 4_655
C7 C8 C9 N1 2.0(4) . .
C7 C8 C9 C9 -175.3(3) . 4_655
N1 Ti1 C10 C11 -64.10(14) 4_655 .
N1 Ti1 C10 C11 -137.20(15) . .
C13 Ti1 C10 C11 78.43(15) . .
C13 Ti1 C10 C11 81.62(18) 4_655 .
C14 Ti1 C10 C11 30.1(3) 4_655 .
C14 Ti1 C10 C11 116.1(2) . .
C12 Ti1 C10 C11 36.97(13) . .
C12 Ti1 C10 C11 129.18(16) 4_655 .
C11 Ti1 C10 C11 177.3(2) 4_655 .
N1 Ti1 C10 C14 179.85(16) 4_655 .
N1 Ti1 C10 C14 106.74(16) . .
C13 Ti1 C10 C14 -37.62(15) . .
C13 Ti1 C10 C14 -34.4(2) 4_655 .
C14 Ti1 C10 C14 -86.0(3) 4_655 .
C12 Ti1 C10 C14 -79.08(16) . .
C12 Ti1 C10 C14 13.1(2) 4_655 .
C11 Ti1 C10 C14 -116.1(2) . .
C11 Ti1 C10 C14 61.3(2) 4_655 .
C14 C10 C11 C12 0.6(3) . .
Ti1 C10 C11 C12 -63.42(17) . .
C14 C10 C11 Ti1 64.04(18) . .
N1 Ti1 C11 C10 114.19(15) 4_655 .
N1 Ti1 C11 C10 42.39(15) . .
C13 Ti1 C11 C10 -78.80(16) . .
C13 Ti1 C11 C10 -124.07(15) 4_655 .
C14 Ti1 C11 C10 -164.94(14) 4_655 .
C14 Ti1 C11 C10 -37.43(14) . .
C12 Ti1 C11 C10 -116.6(2) . .
C12 Ti1 C11 C10 -87.2(2) 4_655 .
C10 Ti1 C11 C10 159.0(2) 4_655 .
N1 Ti1 C11 C12 -129.26(16) 4_655 .
N1 Ti1 C11 C12 158.95(15) . .
C13 Ti1 C11 C12 37.75(15) . .
C13 Ti1 C11 C12 -7.52(19) 4_655 .
C14 Ti1 C11 C12 -48.39(18) 4_655 .
C14 Ti1 C11 C12 79.12(17) . .
C12 Ti1 C11 C12 29.3(3) 4_655 .
C10 Ti1 C11 C12 -84.5(2) 4_655 .
C10 Ti1 C11 C12 116.6(2) . .
C10 C11 C12 C13 -0.7(3) . .
Ti1 C11 C12 C13 -64.66(17) . .
C10 C11 C12 Ti1 63.95(18) . .
N1 Ti1 C12 C13 166.14(15) 4_655 .
N1 Ti1 C12 C13 86.36(16) . .
C13 Ti1 C12 C13 -71.28(19) 4_655 .
C14 Ti1 C12 C13 -104.43(16) 4_655 .
C14 Ti1 C12 C13 37.21(15) . .
C12 Ti1 C12 C13 -46.83(13) 4_655 .
C10 Ti1 C12 C13 -111.89(17) 4_655 .
C10 Ti1 C12 C13 78.62(17) . .
C11 Ti1 C12 C13 115.1(2) . .
C11 Ti1 C12 C13 -64.2(2) 4_655 .
N1 Ti1 C12 C11 51.02(16) 4_655 .
N1 Ti1 C12 C11 -28.8(2) . .
C13 Ti1 C12 C11 -115.1(2) . .
C13 Ti1 C12 C11 173.59(17) 4_655 .
C14 Ti1 C12 C11 140.45(16) 4_655 .
C14 Ti1 C12 C11 -77.92(17) . .
C12 Ti1 C12 C11 -161.95(18) 4_655 .
C10 Ti1 C12 C11 132.99(16) 4_655 .
C10 Ti1 C12 C11 -36.51(15) . .
C11 C12 C13 C14 0.5(3) . .
Ti1 C12 C13 C14 -65.35(18) . .
C11 C12 C13 Ti1 65.89(17) . .
N1 Ti1 C13 C14 96.53(18) 4_655 .
N1 Ti1 C13 C14 -4.37(19) . .
C13 Ti1 C13 C14 -139.9(2) 4_655 .
C14 Ti1 C13 C14 -161.99(11) 4_655 .
C12 Ti1 C13 C14 115.8(2) . .
C12 Ti1 C13 C14 -106.55(17) 4_655 .
C10 Ti1 C13 C14 -142.68(16) 4_655 .
C10 Ti1 C13 C14 37.74(16) . .
C11 Ti1 C13 C14 78.37(17) . .
C11 Ti1 C13 C14 -102.32(17) 4_655 .
N1 Ti1 C13 C12 -19.3(2) 4_655 .
N1 Ti1 C13 C12 -120.21(15) . .
C13 Ti1 C13 C12 104.22(18) 4_655 .
C14 Ti1 C13 C12 82.16(16) 4_655 .
C14 Ti1 C13 C12 -115.8(2) . .
C12 Ti1 C13 C12 137.60(14) 4_655 .
C10 Ti1 C13 C12 101.47(18) 4_655 .
C10 Ti1 C13 C12 -78.11(17) . .
C11 Ti1 C13 C12 -37.48(15) . .
C11 Ti1 C13 C12 141.83(15) 4_655 .
C12 C13 C14 C10 -0.2(3) . .
Ti1 C13 C14 C10 -65.60(18) . .
C12 C13 C14 Ti1 65.44(17) . .
C11 C10 C14 C13 -0.3(3) . .
Ti1 C10 C14 C13 64.79(18) . .
C11 C10 C14 Ti1 -65.08(19) . .
N1 Ti1 C14 C13 -115.25(16) 4_655 .
N1 Ti1 C14 C13 176.31(16) . .
C13 Ti1 C14 C13 40.4(2) 4_655 .
C14 Ti1 C14 C13 25.72(14) 4_655 .
C12 Ti1 C14 C13 -37.30(15) . .
C12 Ti1 C14 C13 74.87(17) 4_655 .
C10 Ti1 C14 C13 80.7(3) 4_655 .
C10 Ti1 C14 C13 -115.1(2) . .
C11 Ti1 C14 C13 -78.38(16) . .
C11 Ti1 C14 C13 100.01(17) 4_655 .
N1 Ti1 C14 C10 -0.2(2) 4_655 .
N1 Ti1 C14 C10 -68.64(15) . .
C13 Ti1 C14 C10 115.1(2) . .
C13 Ti1 C14 C10 155.44(15) 4_655 .
C14 Ti1 C14 C10 140.77(16) 4_655 .
C12 Ti1 C14 C10 77.75(16) . .
C12 Ti1 C14 C10 -170.07(16) 4_655 .
C10 Ti1 C14 C10 -164.24(17) 4_655 .
C11 Ti1 C14 C10 36.67(15) . .
C11 Ti1 C14 C10 -144.94(15) 4_655 .
